data_2241961
loop_
_publ_author_name
'Tantardini, Christian'
'Arkhipov, Sergey G.'
'Cherkashina, Ksenya A.'
'Kil'met'ev, Alexander S.'
'Boldyreva, Elena V.'

_publ_section_title
;
 Crystal structure of a 2:1 co-crystal of meloxicam with
 acetylendicarboxylic acid
;
_journal_coeditor_code LH5829
_journal_issue 12
_journal_name_full 'Acta Crystallographica Section E'
_journal_page_first 1856
_journal_page_last 1859
_journal_paper_doi 10.1107/S2056989016018909
_journal_volume 72
_journal_year 2016
_chemical_formula_iupac '2C14 H13 N3 O4 S2, C4 H2 O4'
_chemical_formula_moiety '2C14 H13 N3 O4 S2, C4 H2 O4'
_chemical_formula_sum 'C32 H28 N6 O12 S4'
_chemical_formula_weight 816.84
_chemical_name_common 'Meloxicam acetylenedicarboxylic acid'
_chemical_name_systematic
'4-Hydroxy-2-methyl-<i>N</i>-(5-methyl-1,3-thiazol-2-yl)-2<i>H</i>-1,2-benzothiazine-3-carboxamide--2-butynedioic acid (2/1)'
_space_group_crystal_system triclinic
_space_group_IT_number 2
_space_group_name_Hall '-P 1'
_space_group_name_H-M_alt 'P -1'
_symmetry_space_group_name_Hall '-P 1'
_symmetry_space_group_name_H-M 'P -1'
_atom_sites_solution_hydrogens geom
_atom_sites_solution_primary direct
_audit_creation_method
;
Olex2 1.2
(compiled 2016.09.09 svn.r3337 for OlexSys, GUI svn.r5227)
;
_cell_angle_alpha 75.839(3)
_cell_angle_beta 79.196(3)
_cell_angle_gamma 70.100(3)
_cell_formula_units_Z 1
_cell_length_a 7.3861(3)
_cell_length_b 8.5629(3)
_cell_length_c 15.1619(6)
_cell_measurement_reflns_used 4820
_cell_measurement_temperature 293
_cell_measurement_theta_max 28.0330
_cell_measurement_theta_min 2.5810
_cell_volume 868.55(6)
_computing_cell_refinement
;
CrysAlis PRO (Agilent, 2013)
;
_computing_data_collection
;
CrysAlis PRO (Agilent, 2013)
;
_computing_data_reduction
;
CrysAlis PRO (Agilent, 2013)
;
_computing_molecular_graphics
;
<i>OLEX2</i> (Dolomanov <i>et al.</i>, 2009) and
Mercury (Macrae <i>et al.</i>,  2008
;
_computing_publication_material
;
<i>OLEX2</i> (Dolomanov <i>et al.</i>, 2009) and
publCIF (Westrip, 2010)
;
_computing_structure_refinement
;
SHELXL2014 (Sheldrick, 2015)
;
_computing_structure_solution
;
SHELXS97 (Sheldrick, 2008)
;
_diffrn_ambient_temperature 293
_diffrn_detector_area_resol_mean 10.3457
_diffrn_measured_fraction_theta_full 1.000
_diffrn_measured_fraction_theta_max 1.000
_diffrn_measurement_device_type 'Agilent Xcalibur (Ruby, Gemini ultra)'
_diffrn_measurement_method '\w scans'
_diffrn_radiation_monochromator graphite
_diffrn_radiation_type MoK\a
_diffrn_radiation_wavelength 0.71073
_diffrn_reflns_av_R_equivalents 0.0250
_diffrn_reflns_limit_h_max 9
_diffrn_reflns_limit_h_min -9
_diffrn_reflns_limit_k_max 10
_diffrn_reflns_limit_k_min -10
_diffrn_reflns_limit_l_max 18
_diffrn_reflns_limit_l_min -18
_diffrn_reflns_number 10893
_diffrn_reflns_theta_full 25.242
_diffrn_reflns_theta_max 26.373
_diffrn_reflns_theta_min 2.580
_exptl_absorpt_coefficient_mu 0.348
_exptl_absorpt_correction_T_max 1.00000
_exptl_absorpt_correction_T_min 0.98226
_exptl_absorpt_correction_type multi-scan
_exptl_absorpt_process_details
;
(CrysAlis PRO; Agilent, 2013)
;
_exptl_crystal_colour 'clear light colourless'
_exptl_crystal_density_diffrn 1.562
_exptl_crystal_description prism
_exptl_crystal_F_000 422
_exptl_crystal_size_max 0.4
_exptl_crystal_size_mid 0.25
_exptl_crystal_size_min 0.1
_refine_diff_density_max 0.345
_refine_diff_density_min -0.299
_refine_ls_extinction_method none
_refine_ls_goodness_of_fit_ref 1.045
_refine_ls_hydrogen_treatment constr
_refine_ls_matrix_type full
_refine_ls_number_parameters 248
_refine_ls_number_reflns 3564
_refine_ls_number_restraints 0
_refine_ls_restrained_S_all 1.045
_refine_ls_R_factor_all 0.0471
_refine_ls_R_factor_gt 0.0362
_refine_ls_shift/su_max 0.000
_refine_ls_shift/su_mean 0.000
_refine_ls_structure_factor_coef Fsqd
_refine_ls_weighting_details 'w=1/[\s^2^(Fo^2^)+(0.0463P)^2^+0.2383P] where P=(Fo^2^+2Fc^2^)/3'
_refine_ls_weighting_scheme calc
_refine_ls_wR_factor_gt 0.0914
_refine_ls_wR_factor_ref 0.0982
_reflns_number_gt 2940
_reflns_number_total 3564
_reflns_threshold_expression 'I > 2\s(I)'
_cod_data_source_file lh5829sup1.cif
_cod_data_source_block I
_cod_depositor_comments
;

2019-10-02
Z value and formula fixed to values more according to usual
chemical conventions.                 miguel
;
_cod_original_formula_sum 'C16 H14 N3 O6 S2'
_cod_original_formula_weight 408.42
_cod_original_formula_moiety 'C14 H13 N3 O4 S2, 0.5(C4 H2 O4)'
_cod_original_formula_iupac 'C14 H13 N3 O4 S2, 0.5C4 H2 O4'
_cod_original_formula_units_Z 2
_cod_database_code 2241961
_shelx_space_group_comment
;
The symmetry employed for this shelxl refinement is uniquely defined
by the following loop, which should always be used as a source of
symmetry information in preference to the above space-group names.
They are only intended as comments.
;

loop_
_space_group_symop_operation_xyz
'x, y, z'
'-x, -y, -z'

loop_
_atom_site_type_symbol
_atom_site_label
_atom_site_fract_x
_atom_site_fract_y
_atom_site_fract_z
_atom_site_U_iso_or_equiv
_atom_site_adp_type
_atom_site_calc_flag
_atom_site_occupancy
S S2 0.26125(7) 0.95843(6) 0.03447(3) 0.03606(14) Uani d 1
S S1 0.83244(8) 0.38866(6) 0.33477(3) 0.04072(15) Uani d 1
O O4 0.4415(2) 0.61781(17) 0.08344(9) 0.0447(4) Uani d 1
O O3 0.6628(2) 0.30130(18) 0.10423(10) 0.0463(4) Uani d 1
H H3 0.591499 0.389131 0.077100 0.069 Uiso calc 1
O O6 0.3828(2) 1.10848(17) 0.32189(10) 0.0439(4) Uani d 1
H H6 0.367153 1.088861 0.274023 0.066 Uiso calc 1
N N2 0.4321(2) 0.76888(19) 0.18889(11) 0.0350(4) Uani d 1
H H2 0.457747 0.764077 0.242714 0.042 Uiso calc 1
N N3 0.3138(2) 1.06452(19) 0.16821(11) 0.0353(4) Uani d 1
C C10 0.4825(3) 0.6209(2) 0.15831(13) 0.0336(4) Uani d 1
C C11 0.3423(3) 0.9263(2) 0.13860(12) 0.0308(4) Uani d 1
C C13 0.1832(3) 1.1746(2) 0.03060(13) 0.0339(4) Uani d 1
N N1 0.6110(2) 0.48326(19) 0.30707(10) 0.0375(4) Uani d 1
O O2 0.9585(2) 0.46318(19) 0.26770(11) 0.0517(4) Uani d 1
C C12 0.2232(3) 1.2058(2) 0.10662(13) 0.0372(4) Uani d 1
H H12 0.191841 1.315071 0.116962 0.045 Uiso calc 1
C C8 0.5911(3) 0.4690(2) 0.21752(12) 0.0334(4) Uani d 1
C C6 0.7971(3) 0.1699(2) 0.24281(13) 0.0320(4) Uani d 1
O O5 0.4837(2) 0.82648(18) 0.36346(10) 0.0529(4) Uani d 1
C C7 0.6775(3) 0.3215(2) 0.18691(13) 0.0331(4) Uani d 1
C C1 0.8718(3) 0.1834(2) 0.31771(13) 0.0337(4) Uani d 1
C C15 0.4507(3) 0.9670(2) 0.37751(13) 0.0355(4) Uani d 1
C C16 0.4862(3) 0.9913(2) 0.46450(13) 0.0379(4) Uani d 1
O O1 0.8318(3) 0.3844(2) 0.42935(10) 0.0621(5) Uani d 1
C C2 0.9717(3) 0.0418(3) 0.37611(14) 0.0423(5) Uani d 1
H H2A 1.018860 0.053179 0.426149 0.051 Uiso calc 1
C C5 0.8338(3) 0.0088(2) 0.22541(16) 0.0419(5) Uani d 1
H H5 0.791005 -0.003525 0.174357 0.050 Uiso calc 1
C C14 0.0890(3) 1.2967(3) -0.04937(14) 0.0443(5) Uani d 1
H H14A 0.153415 1.258732 -0.104979 0.066 Uiso calc 1
H H14B 0.098095 1.406802 -0.051516 0.066 Uiso calc 1
H H14C -0.044963 1.302810 -0.042813 0.066 Uiso calc 1
C C3 1.0008(3) -0.1169(3) 0.35939(16) 0.0506(6) Uani d 1
H H3A 1.065483 -0.213032 0.399023 0.061 Uiso calc 1
C C4 0.9342(3) -0.1333(3) 0.28424(17) 0.0492(6) Uani d 1
H H4 0.956697 -0.240531 0.272748 0.059 Uiso calc 1
C C9 0.4499(3) 0.4608(3) 0.37857(15) 0.0503(6) Uani d 1
H H9A 0.456712 0.343501 0.394250 0.075 Uiso calc 1
H H9B 0.328377 0.527269 0.355785 0.075 Uiso calc 1
H H9C 0.460436 0.497153 0.431969 0.075 Uiso calc 1

loop_
_atom_site_aniso_label
_atom_site_aniso_U_11
_atom_site_aniso_U_22
_atom_site_aniso_U_33
_atom_site_aniso_U_12
_atom_site_aniso_U_13
_atom_site_aniso_U_23
S2 0.0495(3) 0.0272(3) 0.0303(3) -0.0048(2) -0.0144(2) -0.00641(19)
S1 0.0582(3) 0.0324(3) 0.0323(3) -0.0072(2) -0.0181(2) -0.0080(2)
O4 0.0633(9) 0.0325(7) 0.0356(8) -0.0010(6) -0.0228(7) -0.0089(6)
O3 0.0660(10) 0.0363(8) 0.0350(8) 0.0000(7) -0.0215(7) -0.0148(6)
O6 0.0624(9) 0.0372(8) 0.0364(8) -0.0121(7) -0.0180(7) -0.0106(6)
N2 0.0472(9) 0.0265(8) 0.0282(8) -0.0024(7) -0.0135(7) -0.0055(6)
N3 0.0457(9) 0.0275(8) 0.0322(9) -0.0066(7) -0.0112(7) -0.0066(7)
C10 0.0408(10) 0.0284(10) 0.0299(10) -0.0046(8) -0.0096(8) -0.0071(8)
C11 0.0357(10) 0.0264(9) 0.0285(10) -0.0046(7) -0.0073(8) -0.0067(7)
C13 0.0396(10) 0.0265(9) 0.0321(10) -0.0052(8) -0.0080(8) -0.0036(8)
N1 0.0532(10) 0.0279(8) 0.0258(8) -0.0002(7) -0.0103(7) -0.0086(6)
O2 0.0613(10) 0.0429(9) 0.0583(10) -0.0217(7) -0.0158(8) -0.0085(7)
C12 0.0489(11) 0.0239(9) 0.0365(11) -0.0056(8) -0.0104(9) -0.0054(8)
C8 0.0432(10) 0.0270(9) 0.0275(10) -0.0040(8) -0.0097(8) -0.0065(7)
C6 0.0355(10) 0.0252(9) 0.0323(10) -0.0057(7) -0.0031(8) -0.0060(7)
O5 0.0811(11) 0.0372(9) 0.0457(9) -0.0123(8) -0.0245(8) -0.0130(7)
C7 0.0420(10) 0.0295(10) 0.0289(10) -0.0082(8) -0.0095(8) -0.0075(7)
C1 0.0382(10) 0.0279(10) 0.0296(10) -0.0049(8) -0.0042(8) -0.0035(7)
C15 0.0373(10) 0.0382(11) 0.0335(11) -0.0104(8) -0.0060(8) -0.0117(8)
C16 0.0454(11) 0.0360(11) 0.0353(10) -0.0126(9) -0.0092(9) -0.0085(9)
O1 0.0908(13) 0.0541(10) 0.0382(9) -0.0004(9) -0.0318(8) -0.0160(7)
C2 0.0427(11) 0.0398(12) 0.0330(11) -0.0022(9) -0.0064(9) 0.0002(9)
C5 0.0437(11) 0.0300(10) 0.0509(13) -0.0066(8) -0.0056(9) -0.0131(9)
C14 0.0556(13) 0.0324(11) 0.0392(12) -0.0047(9) -0.0152(10) -0.0020(9)
C3 0.0471(12) 0.0329(11) 0.0521(14) 0.0017(9) -0.0045(10) 0.0064(10)
C4 0.0489(12) 0.0241(10) 0.0668(16) -0.0041(9) -0.0028(11) -0.0078(10)
C9 0.0668(15) 0.0407(12) 0.0338(12) -0.0061(10) 0.0005(10) -0.0099(9)

loop_
_atom_type_symbol
_atom_type_description
_atom_type_scat_dispersion_real
_atom_type_scat_dispersion_imag
_atom_type_scat_source
C C 0.0033 0.0016 'International Tables Vol C Tables 4.2.6.8 and 6.1.1.4'
H H 0.0000 0.0000 'International Tables Vol C Tables 4.2.6.8 and 6.1.1.4'
N N 0.0061 0.0033 'International Tables Vol C Tables 4.2.6.8 and 6.1.1.4'
O O 0.0106 0.0060 'International Tables Vol C Tables 4.2.6.8 and 6.1.1.4'
S S 0.1246 0.1234 'International Tables Vol C Tables 4.2.6.8 and 6.1.1.4'

loop_
_geom_angle_atom_site_label_1
_geom_angle_atom_site_label_2
_geom_angle_atom_site_label_3
_geom_angle_site_symmetry_1
_geom_angle
C11 S2 C13 . 89.50(9)
N1 S1 C1 . 100.92(9)
O2 S1 N1 . 107.52(9)
O2 S1 C1 . 108.23(9)
O1 S1 N1 . 108.86(9)
O1 S1 O2 . 119.90(11)
O1 S1 C1 . 109.73(10)
C7 O3 H3 . 109.5
C15 O6 H6 . 109.5
C10 N2 H2 . 118.0
C10 N2 C11 . 124.02(16)
C11 N2 H2 . 118.0
C11 N3 C12 . 110.79(16)
O4 C10 N2 . 121.31(16)
O4 C10 C8 . 122.38(16)
N2 C10 C8 . 116.29(16)
N2 C11 S2 . 124.41(13)
N3 C11 S2 . 114.56(13)
N3 C11 N2 . 121.03(16)
C12 C13 S2 . 109.53(14)
C12 C13 C14 . 129.41(17)
C14 C13 S2 . 121.06(14)
C8 N1 S1 . 112.79(12)
C8 N1 C9 . 115.41(17)
C9 N1 S1 . 117.11(14)
N3 C12 H12 . 122.2
C13 C12 N3 . 115.61(17)
C13 C12 H12 . 122.2
N1 C8 C10 . 117.67(15)
C7 C8 C10 . 120.92(16)
C7 C8 N1 . 121.34(16)
C1 C6 C7 . 120.26(16)
C5 C6 C7 . 121.56(18)
C5 C6 C1 . 118.14(17)
O3 C7 C8 . 123.70(17)
O3 C7 C6 . 114.19(16)
C8 C7 C6 . 122.11(17)
C6 C1 S1 . 117.03(14)
C2 C1 S1 . 121.39(16)
C2 C1 C6 . 121.57(18)
O6 C15 C16 . 112.85(17)
O5 C15 O6 . 126.38(18)
O5 C15 C16 . 120.77(18)
C16 C16 C15 2_676 178.9(3)
C1 C2 H2A . 120.4
C3 C2 C1 . 119.3(2)
C3 C2 H2A . 120.4
C6 C5 H5 . 120.0
C4 C5 C6 . 120.1(2)
C4 C5 H5 . 120.0
C13 C14 H14A . 109.5
C13 C14 H14B . 109.5
C13 C14 H14C . 109.5
H14A C14 H14B . 109.5
H14A C14 H14C . 109.5
H14B C14 H14C . 109.5
C2 C3 H3A . 119.9
C4 C3 C2 . 120.20(19)
C4 C3 H3A . 119.9
C5 C4 H4 . 119.7
C3 C4 C5 . 120.6(2)
C3 C4 H4 . 119.7
N1 C9 H9A . 109.5
N1 C9 H9B . 109.5
N1 C9 H9C . 109.5
H9A C9 H9B . 109.5
H9A C9 H9C . 109.5
H9B C9 H9C . 109.5

loop_
_geom_bond_atom_site_label_1
_geom_bond_atom_site_label_2
_geom_bond_site_symmetry_2
_geom_bond_distance
S2 C11 . 1.7196(18)
S2 C13 . 1.7306(18)
S1 N1 . 1.6422(17)
S1 O2 . 1.4284(16)
S1 C1 . 1.7567(19)
S1 O1 . 1.4246(15)
O4 C10 . 1.237(2)
O3 H3 . 0.8200
O3 C7 . 1.335(2)
O6 H6 . 0.8200
O6 C15 . 1.294(2)
N2 H2 . 0.8600
N2 C10 . 1.364(2)
N2 C11 . 1.384(2)
N3 C11 . 1.304(2)
N3 C12 . 1.383(2)
C10 C8 . 1.459(2)
C13 C12 . 1.349(3)
C13 C14 . 1.500(3)
N1 C8 . 1.431(2)
N1 C9 . 1.482(3)
C12 H12 . 0.9300
C8 C7 . 1.359(2)
C6 C7 . 1.464(3)
C6 C1 . 1.397(3)
C6 C5 . 1.394(3)
O5 C15 . 1.208(2)
C1 C2 . 1.382(3)
C15 C16 . 1.467(3)
C16 C16 2_676 1.185(4)
C2 H2A . 0.9300
C2 C3 . 1.381(3)
C5 H5 . 0.9300
C5 C4 . 1.389(3)
C14 H14A . 0.9600
C14 H14B . 0.9600
C14 H14C . 0.9600
C3 H3A . 0.9300
C3 C4 . 1.376(3)
C4 H4 . 0.9300
C9 H9A . 0.9600
C9 H9B . 0.9600
C9 H9C . 0.9600

loop_
_geom_hbond_atom_site_label_D
_geom_hbond_atom_site_label_H
_geom_hbond_atom_site_label_A
_geom_hbond_site_symmetry_A
_geom_hbond_distance_DH
_geom_hbond_distance_HA
_geom_hbond_distance_DA
_geom_hbond_angle_DHA
_geom_hbond_publ_flag
O3 H3 O4 . 0.82 1.91 2.6221(18) 145 yes
O6 H6 N3 . 0.82 1.80 2.615(2) 174 yes
N2 H2 O5 . 0.86 2.09 2.922(2) 164 yes
O3 H3 O4 2_665 0.82 2.51 2.944(2) 114 yes

loop_
_geom_torsion_atom_site_label_1
_geom_torsion_atom_site_label_2
_geom_torsion_atom_site_label_3
_geom_torsion_atom_site_label_4
_geom_torsion
S2 C13 C12 N3 0.0(2)
S1 N1 C8 C10 -135.40(16)
S1 N1 C8 C7 41.7(2)
S1 C1 C2 C3 -179.35(15)
O4 C10 C8 N1 -172.87(18)
O4 C10 C8 C7 10.0(3)
N2 C10 C8 N1 8.8(3)
N2 C10 C8 C7 -168.30(18)
C10 N2 C11 S2 6.0(3)
C10 N2 C11 N3 -173.71(17)
C10 C8 C7 O3 -3.3(3)
C10 C8 C7 C6 176.22(18)
C11 S2 C13 C12 -0.05(15)
C11 S2 C13 C14 179.40(17)
C11 N2 C10 O4 -3.5(3)
C11 N2 C10 C8 174.84(17)
C11 N3 C12 C13 0.0(3)
C13 S2 C11 N2 -179.64(17)
C13 S2 C11 N3 0.07(15)
N1 S1 C1 C6 38.29(16)
N1 S1 C1 C2 -141.46(17)
N1 C8 C7 O3 179.69(18)
N1 C8 C7 C6 -0.8(3)
O2 S1 N1 C8 58.34(15)
O2 S1 N1 C9 -164.09(14)
O2 S1 C1 C6 -74.44(16)
O2 S1 C1 C2 105.81(18)
C12 N3 C11 S2 -0.1(2)
C12 N3 C11 N2 179.66(17)
C6 C1 C2 C3 0.9(3)
C6 C5 C4 C3 -0.9(3)
C7 C6 C1 S1 -5.1(2)
C7 C6 C1 C2 174.63(18)
C7 C6 C5 C4 -174.64(18)
C1 S1 N1 C8 -54.93(15)
C1 S1 N1 C9 82.64(15)
C1 C6 C7 O3 161.27(17)
C1 C6 C7 C8 -18.3(3)
C1 C6 C5 C4 3.0(3)
C1 C2 C3 C4 1.3(3)
O1 S1 N1 C8 -170.34(14)
O1 S1 N1 C9 -32.77(17)
O1 S1 C1 C6 153.05(15)
O1 S1 C1 C2 -26.7(2)
C2 C3 C4 C5 -1.3(3)
C5 C6 C7 O3 -21.1(3)
C5 C6 C7 C8 159.28(19)
C5 C6 C1 S1 177.20(15)
C5 C6 C1 C2 -3.0(3)
C14 C13 C12 N3 -179.36(19)
C9 N1 C8 C10 86.3(2)
C9 N1 C8 C7 -96.7(2)

_cod_database_fobs_code 2241961
